data_7203642
loop_
_publ_author_name
'Doyle, Robert P.'
'Nieuwenhuyzen, Mark'
'Kruger, Paul E.'

_publ_section_title
;
 A molecular ?back-flip?: the structural consequences of the
 crystal-to-crystal phase transition between [(phen)2CuCO3]?11H2O and
 [(phen)2CuCO3]?7H2O
;
_journal_issue 12
_journal_name_full CrystEngComm
_journal_page_first 904
_journal_paper_doi 10.1039/b612319h
_journal_volume 8
_journal_year 2006
_chemical_formula_sum 'C25 H30 Cu N4 O10'
_chemical_formula_weight 610.07
_chemical_name_systematic
;
?
;
_space_group_IT_number 14
_symmetry_cell_setting monoclinic
_symmetry_space_group_name_Hall '-P 2ybc'
_symmetry_space_group_name_H-M 'P 1 21/c 1'
_atom_sites_solution_hydrogens geom
_atom_sites_solution_primary direct
_atom_sites_solution_secondary difmap
_audit_creation_method SHELXL-97
_cell_angle_alpha 90.00
_cell_angle_beta 105.948(5)
_cell_angle_gamma 90.00
_cell_formula_units_Z 4
_cell_length_a 9.8564(6)
_cell_length_b 26.1503(12)
_cell_length_c 10.4712(7)
_cell_measurement_temperature 153(2)
_cell_volume 2595.1(3)
_computing_cell_refinement 'Bruker SMART'
_computing_data_collection 'Bruker SMART'
_computing_data_reduction 'Bruker SHELXTL'
_computing_molecular_graphics 'Bruker SHELXTL'
_computing_publication_material 'Bruker SHELXTL'
_computing_structure_refinement 'SHELXL-97 (Sheldrick, 1997)'
_computing_structure_solution 'SHELXS-97 (Sheldrick, 1990)'
_diffrn_ambient_temperature 153(2)
_diffrn_measured_fraction_theta_full 0.870
_diffrn_measured_fraction_theta_max 0.870
_diffrn_measurement_device_type 'CCD area detector'
_diffrn_measurement_method 'phi and omega scans'
_diffrn_radiation_monochromator graphite
_diffrn_radiation_source 'fine-focus sealed tube'
_diffrn_radiation_type MoK\a
_diffrn_radiation_wavelength 0.71073
_diffrn_reflns_av_R_equivalents 0.0613
_diffrn_reflns_av_sigmaI/netI 0.1934
_diffrn_reflns_limit_h_max 7
_diffrn_reflns_limit_h_min -12
_diffrn_reflns_limit_k_max 30
_diffrn_reflns_limit_k_min -18
_diffrn_reflns_limit_l_max 11
_diffrn_reflns_limit_l_min -12
_diffrn_reflns_number 6350
_diffrn_reflns_theta_full 26.47
_diffrn_reflns_theta_max 26.47
_diffrn_reflns_theta_min 1.56
_exptl_absorpt_coefficient_mu 0.908
_exptl_absorpt_correction_T_max 0.928
_exptl_absorpt_correction_T_min 0.823
_exptl_absorpt_correction_type empirical
_exptl_absorpt_process_details SADABS
_exptl_crystal_colour green
_exptl_crystal_density_diffrn 1.562
_exptl_crystal_density_meas ?
_exptl_crystal_density_method 'not measured'
_exptl_crystal_description block
_exptl_crystal_F_000 1268
_exptl_crystal_size_max 0.28
_exptl_crystal_size_mid 0.16
_exptl_crystal_size_min 0.12
_refine_diff_density_max 1.063
_refine_diff_density_min -1.356
_refine_diff_density_rms 0.195
_refine_ls_extinction_method none
_refine_ls_goodness_of_fit_ref 0.923
_refine_ls_hydrogen_treatment mixed
_refine_ls_matrix_type full
_refine_ls_number_parameters 361
_refine_ls_number_reflns 4664
_refine_ls_number_restraints 6
_refine_ls_restrained_S_all 0.922
_refine_ls_R_factor_all 0.1834
_refine_ls_R_factor_gt 0.0913
_refine_ls_shift/su_max 0.003
_refine_ls_shift/su_mean 0.000
_refine_ls_structure_factor_coef Fsqd
_refine_ls_weighting_details 'calc w=1/[\s^2^(Fo^2^)+(0.1718P)^2^+0.0000P] where P=(Fo^2^+2Fc^2^)/3'
_refine_ls_weighting_scheme calc
_refine_ls_wR_factor_gt 0.2187
_refine_ls_wR_factor_ref 0.3136
_reflns_number_gt 2020
_reflns_number_total 4664
_reflns_threshold_expression >2sigma(I)
_cod_data_source_file b612319h.txt
_cod_data_source_block 1a
_cod_depositor_comments
;
The following automatic conversions were performed:
'_symmetry_cell_setting' value 'Monoclinic' changed to 'monoclinic'
according to '/home/saulius/struct/CIF-dictionaries/cif_core.dic'
dictionary named 'cif_core.dic' version 2.4.1 from
2010-06-29.

'_exptl_absorpt_correction_type' value 'Empirical' changed to
'empirical' according to
'/home/saulius/struct/CIF-dictionaries/cif_core.dic' dictionary named
'cif_core.dic' version 2.4.1 from 2010-06-29.

Automatic conversion script
Id: cif_fix_enum 1527 2010-12-29 10:47:43Z saulius 

The following automatic conversions were performed:

'_exptl_crystal_density_meas' value 'not_measured' was changed to '?'
- the value is perceived as not measured.

Automatic conversion script
Id: cif_fix_values 3008 2015-01-20 13:52:24Z robertas 
;
_cod_original_sg_symbol_H-M P2(1)/c
_cod_database_code 7203642

loop_
_symmetry_equiv_pos_as_xyz
'x, y, z'
'-x, y+1/2, -z+1/2'
'-x, -y, -z'
'x, -y-1/2, z-1/2'

loop_
_atom_site_label
_atom_site_type_symbol
_atom_site_fract_x
_atom_site_fract_y
_atom_site_fract_z
_atom_site_U_iso_or_equiv
_atom_site_adp_type
_atom_site_occupancy
_atom_site_symmetry_multiplicity
_atom_site_calc_flag
_atom_site_refinement_flags
_atom_site_disorder_assembly
_atom_site_disorder_group
Cu1 Cu 0.60280(12) 0.12128(5) 0.23655(12) 0.0220(4) Uani 1 1 d . . .
N1A N 0.7233(8) 0.1611(3) 0.3892(8) 0.0210(19) Uani 1 1 d . . .
C2A C 0.7995(10) 0.1432(4) 0.5051(10) 0.022(2) Uani 1 1 d . . .
H2A H 0.7993 0.1073 0.5182 0.026 Uiso 1 1 calc R . .
C3A C 0.8795(10) 0.1725(4) 0.6086(11) 0.028(3) Uani 1 1 d . . .
H3A H 0.9338 0.1570 0.6883 0.033 Uiso 1 1 calc R . .
C4A C 0.8781(10) 0.2251(4) 0.5928(10) 0.028(3) Uani 1 1 d . . .
H4A H 0.9333 0.2461 0.6616 0.033 Uiso 1 1 calc R . .
C5A C 0.7951(10) 0.2475(4) 0.4749(11) 0.026(3) Uani 1 1 d . . .
C6A C 0.7837(11) 0.3004(5) 0.4516(11) 0.032(3) Uani 1 1 d . . .
H6A H 0.8373 0.3229 0.5176 0.038 Uiso 1 1 calc R . .
C7A C 0.6995(11) 0.3203(4) 0.3390(12) 0.034(3) Uani 1 1 d . . .
H7A H 0.6945 0.3563 0.3274 0.041 Uiso 1 1 calc R . .
C8A C 0.6175(10) 0.2881(4) 0.2367(11) 0.022(2) Uani 1 1 d . . .
C9A C 0.5282(11) 0.3060(4) 0.1179(11) 0.026(2) Uani 1 1 d . . .
H9A H 0.5120 0.3417 0.1050 0.032 Uiso 1 1 calc R . .
C10A C 0.4631(10) 0.2720(4) 0.0188(12) 0.031(3) Uani 1 1 d . . .
H10A H 0.4041 0.2841 -0.0634 0.037 Uiso 1 1 calc R . .
C11A C 0.4858(10) 0.2191(4) 0.0417(10) 0.022(2) Uani 1 1 d . . .
H11A H 0.4411 0.1956 -0.0261 0.027 Uiso 1 1 calc R . .
N12A N 0.5686(8) 0.2011(3) 0.1566(9) 0.027(2) Uani 1 1 d . . .
C13A C 0.6322(9) 0.2337(4) 0.2537(10) 0.020(2) Uani 1 1 d . . .
C14A C 0.7181(10) 0.2145(4) 0.3752(10) 0.020(2) Uani 1 1 d . . .
N1B N 0.4980(8) 0.0871(3) 0.0662(8) 0.0189(19) Uani 1 1 d . . .
C2B C 0.3624(10) 0.0841(4) 0.0074(10) 0.027(2) Uani 1 1 d . . .
H2B H 0.3002 0.0969 0.0548 0.032 Uiso 1 1 calc R . .
C3B C 0.3025(11) 0.0643(4) -0.1150(11) 0.032(3) Uani 1 1 d . . .
H3B H 0.2028 0.0631 -0.1498 0.039 Uiso 1 1 calc R . .
C4B C 0.3883(11) 0.0462(4) -0.1871(10) 0.028(3) Uani 1 1 d . . .
H4B H 0.3483 0.0312 -0.2718 0.033 Uiso 1 1 calc R . .
C5B C 0.5376(10) 0.0496(4) -0.1358(11) 0.025(2) Uani 1 1 d . . .
C6B C 0.6368(11) 0.0338(4) -0.2022(12) 0.033(3) Uani 1 1 d . . .
H6B H 0.6036 0.0194 -0.2885 0.040 Uiso 1 1 calc R . .
C7B C 0.7776(11) 0.0383(4) -0.1477(12) 0.033(3) Uani 1 1 d . . .
H7B H 0.8415 0.0287 -0.1969 0.040 Uiso 1 1 calc R . .
C8B C 0.8296(10) 0.0577(4) -0.0149(10) 0.024(2) Uani 1 1 d . . .
C9B C 0.9758(11) 0.0643(4) 0.0500(11) 0.030(3) Uani 1 1 d . . .
H9B H 1.0461 0.0562 0.0068 0.036 Uiso 1 1 calc R . .
C10B C 1.0114(11) 0.0832(4) 0.1787(12) 0.032(3) Uani 1 1 d . . .
H10B H 1.1079 0.0862 0.2271 0.038 Uiso 1 1 calc R . .
C11B C 0.9100(10) 0.0974(4) 0.2358(12) 0.036(3) Uani 1 1 d . . .
H11B H 0.9403 0.1113 0.3228 0.043 Uiso 1 1 calc R . .
N12B N 0.7711(8) 0.0936(3) 0.1813(9) 0.025(2) Uani 1 1 d . . .
C13B C 0.7346(10) 0.0738(3) 0.0533(10) 0.020(2) Uani 1 1 d U . .
C14B C 0.5859(10) 0.0692(4) -0.0077(10) 0.023(2) Uani 1 1 d . . .
C1 C 0.4345(11) 0.0866(4) 0.3721(12) 0.032(3) Uani 1 1 d . . .
O11 O 0.4296(7) 0.1280(3) 0.2953(7) 0.0290(18) Uani 1 1 d . . .
O12 O 0.5428(8) 0.0584(3) 0.3834(9) 0.044(2) Uani 1 1 d . . .
O13 O 0.3338(8) 0.0779(3) 0.4179(9) 0.046(2) Uani 1 1 d . . .
O1W O 0.2275(8) 0.1971(3) 0.1953(7) 0.0329(18) Uani 1 1 d . . .
H1W1 H 0.1409 0.2063 0.2297 0.039 Uiso 1 1 d R . .
H1W2 H 0.3034 0.1706 0.2310 0.039 Uiso 1 1 d R . .
O2W O 0.0968(8) 0.1920(3) -0.0746(8) 0.041(2) Uani 1 1 d . . .
H2W1 H 0.1487 0.1879 -0.1358 0.049 Uiso 1 1 d R . .
H2W2 H 0.1375 0.1863 0.0121 0.049 Uiso 1 1 d R . .
O3W O 0.2711(8) 0.1951(3) 0.7550(8) 0.039(2) Uani 1 1 d . . .
H3W1 H 0.2702 0.1887 0.6611 0.046 Uiso 1 1 d R . .
H3W2 H 0.2562 0.2333 0.7335 0.046 Uiso 1 1 d R . .
O4W O 0.0537(7) 0.2054(3) 0.3562(7) 0.0342(19) Uani 1 1 d . . .
H4W1 H 0.0685 0.2415 0.3794 0.041 Uiso 1 1 d R . .
H4W2 H 0.0970 0.1783 0.4080 0.041 Uiso 1 1 d R . .
O5W O 0.1747(7) 0.1298(3) 0.5387(7) 0.0352(19) Uani 1 1 d . . .
H5W1 H 0.2567 0.1130 0.5084 0.042 Uiso 1 1 d R . .
H5W2 H 0.1365 0.1040 0.5631 0.042 Uiso 1 1 d R . .
O6W O 1.0466(7) 0.0425(3) 0.6230(7) 0.0309(19) Uani 1 1 d . . .
H6W1 H 0.9575 0.0334 0.5944 0.037 Uiso 1 1 d R . .
H6W2 H 1.1380 0.0297 0.6891 0.037 Uiso 1 1 d R . .
O7W O 0.7700(7) 0.0060(3) 0.5124(7) 0.034(2) Uani 1 1 d . . .
H7W1 H 0.8348 -0.0122 0.4640 0.041 Uiso 1 1 d R . .
H7W2 H 0.6821 0.0101 0.4739 0.041 Uiso 1 1 d R . .

loop_
_atom_site_aniso_label
_atom_site_aniso_U_11
_atom_site_aniso_U_22
_atom_site_aniso_U_33
_atom_site_aniso_U_23
_atom_site_aniso_U_13
_atom_site_aniso_U_12
Cu1 0.0213(6) 0.0134(7) 0.0287(8) -0.0030(6) 0.0027(5) 0.0001(5)
N1A 0.023(4) 0.017(5) 0.023(5) 0.006(4) 0.007(4) -0.001(4)
C2A 0.026(5) 0.011(6) 0.028(6) 0.000(4) 0.006(5) -0.002(4)
C3A 0.024(5) 0.031(7) 0.025(6) -0.005(5) 0.003(5) 0.004(5)
C4A 0.024(5) 0.040(8) 0.021(6) -0.006(5) 0.009(5) -0.012(5)
C5A 0.025(5) 0.009(6) 0.041(7) -0.018(5) 0.005(5) -0.004(4)
C6A 0.028(5) 0.035(7) 0.035(7) -0.015(6) 0.011(5) -0.006(5)
C7A 0.029(5) 0.015(6) 0.059(9) 0.000(6) 0.013(6) -0.008(5)
C8A 0.025(5) 0.011(6) 0.035(6) -0.006(5) 0.018(5) 0.006(4)
C9A 0.033(5) 0.016(6) 0.034(7) 0.002(5) 0.017(5) 0.011(5)
C10A 0.026(5) 0.018(6) 0.049(8) 0.013(5) 0.011(5) 0.007(5)
C11A 0.024(5) 0.022(6) 0.021(6) 0.005(4) 0.007(4) -0.009(4)
N12A 0.026(4) 0.016(5) 0.035(6) 0.002(4) 0.003(4) 0.001(4)
C13A 0.024(5) 0.024(6) 0.016(5) -0.004(4) 0.009(4) 0.002(4)
C14A 0.026(5) 0.002(5) 0.035(6) 0.004(4) 0.015(5) -0.002(4)
N1B 0.024(4) 0.002(4) 0.035(5) 0.001(4) 0.015(4) -0.001(3)
C2B 0.030(5) 0.024(6) 0.026(6) -0.001(5) 0.009(5) 0.008(5)
C3B 0.028(5) 0.033(7) 0.029(7) -0.004(5) -0.002(5) -0.004(5)
C4B 0.036(6) 0.029(7) 0.015(6) -0.006(5) 0.002(5) -0.003(5)
C5B 0.032(5) 0.005(5) 0.032(6) 0.002(4) 0.001(5) 0.003(4)
C6B 0.042(6) 0.009(6) 0.040(7) -0.003(5) -0.003(6) -0.006(5)
C7B 0.038(6) 0.006(6) 0.051(8) 0.002(5) 0.004(6) 0.005(5)
C8B 0.026(5) 0.017(6) 0.028(6) -0.003(5) 0.006(5) 0.008(4)
C9B 0.037(6) 0.013(6) 0.041(7) -0.012(5) 0.014(5) 0.002(5)
C10B 0.026(5) 0.018(6) 0.049(8) -0.001(5) 0.006(5) 0.000(5)
C11B 0.025(5) 0.006(5) 0.059(8) -0.006(5) -0.018(5) -0.004(4)
N12B 0.027(4) 0.008(5) 0.035(5) 0.002(4) 0.001(4) 0.000(4)
C13B 0.030(5) 0.002(4) 0.027(5) -0.001(4) 0.007(4) 0.004(4)
C14B 0.023(5) 0.013(6) 0.028(6) -0.008(4) 0.001(5) -0.002(4)
C1 0.027(5) 0.017(6) 0.045(8) -0.010(5) -0.003(5) 0.004(5)
O11 0.039(4) 0.013(4) 0.038(5) -0.007(3) 0.014(4) 0.004(3)
O12 0.030(4) 0.035(5) 0.059(6) -0.011(4) 0.000(4) 0.009(4)
O13 0.049(5) 0.029(5) 0.071(7) -0.005(5) 0.038(5) -0.005(4)
O1W 0.038(4) 0.027(4) 0.034(4) 0.006(4) 0.009(4) 0.011(4)
O2W 0.037(4) 0.046(6) 0.037(5) 0.007(4) 0.008(4) -0.007(4)
O3W 0.046(5) 0.032(5) 0.037(5) 0.004(4) 0.010(4) -0.003(4)
O4W 0.038(4) 0.026(5) 0.039(5) 0.004(4) 0.012(4) 0.008(4)
O5W 0.036(4) 0.029(5) 0.039(5) 0.003(4) 0.008(4) 0.003(4)
O6W 0.025(4) 0.032(5) 0.030(4) 0.003(3) -0.003(3) -0.012(3)
O7W 0.019(3) 0.027(5) 0.055(5) -0.015(4) 0.007(3) 0.003(3)

loop_
_atom_type_symbol
_atom_type_description
_atom_type_scat_dispersion_real
_atom_type_scat_dispersion_imag
_atom_type_scat_source
C C 0.0033 0.0016 'International Tables Vol C Tables 4.2.6.8 and 6.1.1.4'
H H 0.0000 0.0000 'International Tables Vol C Tables 4.2.6.8 and 6.1.1.4'
N N 0.0061 0.0033 'International Tables Vol C Tables 4.2.6.8 and 6.1.1.4'
O O 0.0106 0.0060 'International Tables Vol C Tables 4.2.6.8 and 6.1.1.4'
Cu Cu 0.3201 1.2651 'International Tables Vol C Tables 4.2.6.8 and 6.1.1.4'

loop_
_geom_angle_atom_site_label_1
_geom_angle_atom_site_label_2
_geom_angle_atom_site_label_3
_geom_angle
_geom_angle_site_symmetry_1
_geom_angle_site_symmetry_3
_geom_angle_publ_flag
O11 Cu1 N1A 94.5(3) . . ?
O11 Cu1 N1B 92.2(3) . . ?
N1A Cu1 N1B 171.1(3) . . ?
O11 Cu1 N12B 164.3(3) . . ?
N1A Cu1 N12B 93.5(3) . . ?
N1B Cu1 N12B 81.4(3) . . ?
O11 Cu1 N12A 88.8(3) . . ?
N1A Cu1 N12A 78.9(3) . . ?
N1B Cu1 N12A 95.4(3) . . ?
N12B Cu1 N12A 106.0(3) . . ?
O11 Cu1 O12 58.8(3) . . ?
N1A Cu1 O12 92.3(3) . . ?
N1B Cu1 O12 96.1(3) . . ?
N12B Cu1 O12 107.4(3) . . ?
N12A Cu1 O12 145.9(3) . . ?
C2A N1A C14A 116.2(9) . . ?
C2A N1A Cu1 127.6(7) . . ?
C14A N1A Cu1 116.0(6) . . ?
N1A C2A C3A 125.4(10) . . ?
C2A C3A C4A 118.1(10) . . ?
C3A C4A C5A 120.2(10) . . ?
C14A C5A C6A 118.3(10) . . ?
C14A C5A C4A 117.5(9) . . ?
C6A C5A C4A 124.2(10) . . ?
C7A C6A C5A 122.2(11) . . ?
C6A C7A C8A 121.1(10) . . ?
C9A C8A C7A 124.1(10) . . ?
C9A C8A C13A 117.6(10) . . ?
C7A C8A C13A 118.3(9) . . ?
C10A C9A C8A 120.2(10) . . ?
C9A C10A C11A 118.9(10) . . ?
N12A C11A C10A 121.7(10) . . ?
C11A N12A C13A 120.0(9) . . ?
C11A N12A Cu1 130.9(7) . . ?
C13A N12A Cu1 108.5(7) . . ?
N12A C13A C14A 119.7(9) . . ?
N12A C13A C8A 121.6(9) . . ?
C14A C13A C8A 118.7(9) . . ?
N1A C14A C5A 122.4(9) . . ?
N1A C14A C13A 116.3(9) . . ?
C5A C14A C13A 121.3(9) . . ?
C2B N1B C14B 115.3(8) . . ?
C2B N1B Cu1 130.8(7) . . ?
C14B N1B Cu1 113.3(6) . . ?
N1B C2B C3B 126.1(10) . . ?
C2B C3B C4B 118.7(10) . . ?
C3B C4B C5B 120.2(10) . . ?
C14B C5B C6B 118.9(9) . . ?
C14B C5B C4B 115.5(9) . . ?
C6B C5B C4B 125.5(10) . . ?
C7B C6B C5B 122.5(11) . . ?
C6B C7B C8B 119.4(11) . . ?
C13B C8B C9B 117.0(9) . . ?
C13B C8B C7B 119.5(9) . . ?
C9B C8B C7B 123.4(9) . . ?
C10B C9B C8B 117.4(10) . . ?
C11B C10B C9B 120.5(10) . . ?
N12B C11B C10B 126.0(11) . . ?
C11B N12B C13B 113.8(9) . . ?
C11B N12B Cu1 132.3(8) . . ?
C13B N12B Cu1 113.1(6) . . ?
C8B C13B N12B 125.2(9) . . ?
C8B C13B C14B 119.8(9) . . ?
N12B C13B C14B 115.0(9) . . ?
N1B C14B C5B 124.0(9) . . ?
N1B C14B C13B 116.2(9) . . ?
C5B C14B C13B 119.8(9) . . ?
O13 C1 O12 126.8(12) . . ?
O13 C1 O11 118.7(9) . . ?
O12 C1 O11 114.4(11) . . ?
C1 O11 Cu1 102.9(6) . . ?
C1 O12 Cu1 83.9(7) . . ?

loop_
_geom_bond_atom_site_label_1
_geom_bond_atom_site_label_2
_geom_bond_distance
_geom_bond_site_symmetry_2
_geom_bond_publ_flag
Cu1 O11 1.975(7) . ?
Cu1 N1A 2.002(8) . ?
Cu1 N1B 2.009(8) . ?
Cu1 N12B 2.034(8) . ?
Cu1 N12A 2.240(9) . ?
Cu1 O12 2.432(9) . ?
N1A C2A 1.325(12) . ?
N1A C14A 1.404(12) . ?
C2A C3A 1.383(14) . ?
C3A C4A 1.384(15) . ?
C4A C5A 1.407(15) . ?
C5A C14A 1.405(13) . ?
C5A C6A 1.405(15) . ?
C6A C7A 1.346(15) . ?
C7A C8A 1.426(14) . ?
C8A C9A 1.393(14) . ?
C8A C13A 1.434(14) . ?
C9A C10A 1.383(15) . ?
C10A C11A 1.412(14) . ?
C11A N12A 1.340(12) . ?
N12A C13A 1.343(12) . ?
C13A C14A 1.412(14) . ?
N1B C2B 1.311(12) . ?
N1B C14B 1.392(12) . ?
C2B C3B 1.357(14) . ?
C3B C4B 1.364(15) . ?
C4B C5B 1.424(14) . ?
C5B C14B 1.393(14) . ?
C5B C6B 1.409(15) . ?
C6B C7B 1.352(14) . ?
C7B C8B 1.437(15) . ?
C8B C13B 1.389(14) . ?
C8B C9B 1.424(14) . ?
C9B C10B 1.387(15) . ?
C10B C11B 1.350(15) . ?
C11B N12B 1.334(12) . ?
N12B C13B 1.389(13) . ?
C13B C14B 1.434(13) . ?
C1 O13 1.237(13) . ?
C1 O12 1.274(12) . ?
C1 O11 1.342(13) . ?
